data_7048810
loop_
_publ_author_name
'Nishiura, Toshiki'
'Takabatake, Asako'
'Okutsu, Mariko'
'Nakazawa, Jun'
'Hikichi, Shiro'

_publ_section_title
;
 Heteroleptic cobalt(iii) acetylacetonato complexes with N-heterocyclic
 carbine-donating scorpionate ligands: synthesis, structural
 characterization and catalysis.
;
_journal_issue 8
_journal_name_full 'Dalton transactions (Cambridge, England : 2003)'
_journal_page_first 2564
_journal_page_last 2568
_journal_paper_doi 10.1039/c8dt04469d
_journal_volume 48
_journal_year 2019
_chemical_formula_moiety 'C36 H40 B2 Co N12, 2(C H2 Cl2), C F3 O3 S'
_chemical_formula_sum 'C39 H44 B2 Cl4 Co F3 N12 O3 S'
_chemical_formula_weight 1040.27
_chemical_name_common '[Co(PhBMeIm3)2](OTf)(CH2Cl2)2'
_chemical_name_systematic '[bis(tris(1-methylimidazol-2-ylidene-3-yl)phenylborato)cobalt(III)](OTf)(CH2Cl2)2'
_space_group_crystal_system triclinic
_space_group_IT_number 2
_space_group_name_Hall '-P 1'
_space_group_name_H-M_alt 'P -1'
_symmetry_space_group_name_Hall '-P 1'
_symmetry_space_group_name_H-M 'P -1'
_atom_sites_solution_hydrogens geom
_audit_creation_method SHELXL-2014/7
_audit_update_record
;
2018-09-07 deposited with the CCDC.
2019-01-29 downloaded from the CCDC.
;
_cell_angle_alpha 89.360(6)
_cell_angle_beta 86.399(5)
_cell_angle_gamma 85.143(5)
_cell_formula_units_Z 2
_cell_length_a 9.9266(4)
_cell_length_b 12.0407(7)
_cell_length_c 19.3675(8)
_cell_measurement_reflns_used 5912
_cell_measurement_temperature 173(2)
_cell_measurement_theta_max 27.4732
_cell_measurement_theta_min 1.9926
_cell_volume 2301.96(19)
_computing_cell_refinement 'CrystalClear (Rigaku Inc., 2007)'
_computing_data_collection 'CrystalClear (Rigaku Inc., 2007)'
_computing_data_reduction 'CrystalClear (Rigaku Inc., 2007), SORTAV (Blessing, 1995)'
_computing_molecular_graphics 'Ortep-3 for Windows (Farrugia, 1997)'
_computing_publication_material 'WinGX publication routines (Farrugia, 1999)'
_computing_structure_refinement 'SHELXL-2014/7 (Sheldrick, 2014)'
_computing_structure_solution 'SIR92 (Giacovazzo et al, 1993)'
_diffrn_ambient_temperature 173(2)
_diffrn_detector_area_resol_mean 28.5714
_diffrn_measured_fraction_theta_full 0.950
_diffrn_measured_fraction_theta_max 0.950
_diffrn_measurement_details
;
scan:
    Number of images: 600
               Slice: -115.0000 - 65.0000
         Image width: 0.3000
            Exp time: 5.0000
       Rotation axis: Omega
               Omega: 0.0000
                 Chi: 45.0000
                 Phi: 0.0000
                 XTD: 54.8804
              2theta: -25.1590
scan:
    Number of images: 600
               Slice: -115.0000 - 65.0000
         Image width: 0.3000
            Exp time: 5.0000
       Rotation axis: Omega
               Omega: 0.0000
                 Chi: 45.0000
                 Phi: 90.0000
                 XTD: 54.8804
              2theta: -25.1590
scan:
    Number of images: 600
               Slice: -115.0000 - 65.0000
         Image width: 0.3000
            Exp time: 5.0000
       Rotation axis: Omega
               Omega: 0.0000
                 Chi: 45.0000
                 Phi: 180.0000
                 XTD: 54.8804
              2theta: -25.1590

;
_diffrn_measurement_device
;
Saturn70 (2x2 bin mode)
;
_diffrn_measurement_device_details
;
AFC10: Fixed Chi 2 circle
;
_diffrn_measurement_method dtprofit.ref
_diffrn_orient_matrix_type d*Trek
_diffrn_orient_matrix_UB_11 -0.0938
_diffrn_orient_matrix_UB_12 -0.0158
_diffrn_orient_matrix_UB_13 0.0349
_diffrn_orient_matrix_UB_21 0.0243
_diffrn_orient_matrix_UB_22 -0.0792
_diffrn_orient_matrix_UB_23 0.0092
_diffrn_orient_matrix_UB_31 0.0189
_diffrn_orient_matrix_UB_32 0.0116
_diffrn_orient_matrix_UB_33 0.0468
_diffrn_radiation_detector CCD
_diffrn_radiation_source 'Rotating Anode'
_diffrn_radiation_type MoK\a
_diffrn_radiation_wavelength 0.71073
_diffrn_reflns_av_R_equivalents 0.0150
_diffrn_reflns_av_unetI/netI 0.0240
_diffrn_reflns_Laue_measured_fraction_full 0.950
_diffrn_reflns_Laue_measured_fraction_max 0.950
_diffrn_reflns_limit_h_max 12
_diffrn_reflns_limit_h_min -12
_diffrn_reflns_limit_k_max 15
_diffrn_reflns_limit_k_min -15
_diffrn_reflns_limit_l_max 25
_diffrn_reflns_limit_l_min -25
_diffrn_reflns_number 10024
_diffrn_reflns_point_group_measured_fraction_full 0.950
_diffrn_reflns_point_group_measured_fraction_max 0.950
_diffrn_reflns_reduction_process 'Lp corrections applied'
_diffrn_reflns_theta_full 27.478
_diffrn_reflns_theta_max 27.478
_diffrn_reflns_theta_min 1.993
_diffrn_source_current 60.0000
_diffrn_source_power 3.0000
_diffrn_source_voltage 50.0000
_exptl_absorpt_coefficient_mu 0.715
_exptl_absorpt_correction_T_max 0.8463
_exptl_absorpt_correction_T_min 0.7781
_exptl_absorpt_correction_type numerical
_exptl_absorpt_process_details
;Numerical (Based on real shape of the crystal) absorption
correction was parformed on CrystalClear (Rigaku Inc., 2007)
with FS_ABSCOR method. 
;
_exptl_crystal_colour Colorless
_exptl_crystal_density_diffrn 1.501
_exptl_crystal_description Block
_exptl_crystal_F_000 1068
_exptl_crystal_recrystallization_method 'Re-crystallisation from solvent: DCM/Hexane'
_exptl_crystal_size_max 0.400
_exptl_crystal_size_mid 0.400
_exptl_crystal_size_min 0.300
_refine_diff_density_max 1.686
_refine_diff_density_min -0.903
_refine_diff_density_rms 0.080
_refine_ls_extinction_method none
_refine_ls_goodness_of_fit_ref 1.036
_refine_ls_hydrogen_treatment constr
_refine_ls_matrix_type full
_refine_ls_number_parameters 625
_refine_ls_number_reflns 10020
_refine_ls_number_restraints 9
_refine_ls_restrained_S_all 1.063
_refine_ls_R_factor_all 0.0579
_refine_ls_R_factor_gt 0.0532
_refine_ls_shift/su_max 0.000
_refine_ls_shift/su_mean 0.000
_refine_ls_structure_factor_coef Fsqd
_refine_ls_weighting_details 'w=1/[\s^2^(Fo^2^)+(0.0950P)^2^+1.9682P] where P=(Fo^2^+2Fc^2^)/3'
_refine_ls_weighting_scheme calc
_refine_ls_wR_factor_gt 0.1525
_refine_ls_wR_factor_ref 0.1571
_reflns_Friedel_coverage 0.000
_reflns_number_gt 8867
_reflns_number_total 10020
_reflns_threshold_expression 'I > 2\s(I)'
_cod_data_source_file c8dt04469d2.cif
_cod_data_source_block shelx_CCDC1
_cod_depositor_comments
;
The following automatic conversions were performed:

'_exptl_absorpt_correction_type' value 'Numerical' changed to
'numerical' according to
/home/data/users/saulius/crontab/automatic-downloads/rss-feeds/RSC/lib/dictionaries/cif_core.dic
dictionary named 'cif_core.dic' version 2.4.2 from 2011-04-26.

Automatic conversion script
Id: cif_fix_values 4973 2017-02-22 13:04:09Z antanas 

 Adding full bibliography for 7048809--7048810.cif.
;
_cod_database_code 7048810
_shelx_shelxl_version_number 2014/7
_shelx_space_group_comment
;
The symmetry employed for this shelxl refinement is uniquely defined
by the following loop, which should always be used as a source of
symmetry information in preference to the above space-group names.
They are only intended as comments.
;
_shelx_estimated_absorpt_t_min 0.763
_shelx_estimated_absorpt_t_max 0.814
_diffrn_number_total 10024
_diffrn_reflns_av_sigmai/deti 0.0383

loop_
_space_group_symop_operation_xyz
'x, y, z'
'-x, -y, -z'

loop_
_atom_site_label
_atom_site_type_symbol
_atom_site_fract_x
_atom_site_fract_y
_atom_site_fract_z
_atom_site_U_iso_or_equiv
_atom_site_adp_type
_atom_site_occupancy
_atom_site_site_symmetry_order
_atom_site_calc_flag
_atom_site_refinement_flags_posn
_atom_site_refinement_flags_adp
_atom_site_refinement_flags_occupancy
_atom_site_disorder_assembly
_atom_site_disorder_group
Co1 Co 0.0000 0.0000 0.5000 0.01700(11) Uani 1 2 d S . P . .
Co2 Co 0.0000 0.0000 0.0000 0.01907(12) Uani 1 2 d S . P . .
S1 S 0.54639(7) 0.73631(6) 0.73054(4) 0.03114(16) Uani 1 1 d . . . . .
Cl1 Cl 0.45685(15) 0.29617(13) 0.56445(8) 0.0936(4) Uani 1 1 d . . . . .
C38 C 0.3763(14) 0.3836(15) 0.5026(10) 0.066(5) Uani 0.5 1 d . . P A 1
H38A H 0.4452 0.4025 0.4662 0.079 Uiso 0.5 1 calc R U P A 1
H38B H 0.3095 0.3414 0.4805 0.079 Uiso 0.5 1 calc R U P A 1
Cl2 Cl 0.2955(5) 0.5044(4) 0.5349(3) 0.0698(9) Uani 0.5 1 d . . P A 1
Cl20 Cl 0.3146(9) 0.5105(7) 0.5315(6) 0.179(4) Uani 0.5 1 d . . P A 2
C41 C 0.377(2) 0.371(2) 0.5046(13) 0.111(10) Uani 0.5 1 d . . P A 2
H41A H 0.2996 0.3311 0.4911 0.133 Uiso 0.5 1 calc R U P A 2
H41B H 0.4397 0.3764 0.4631 0.133 Uiso 0.5 1 calc R U P A 2
O3 O 0.4987(2) 0.84479(17) 0.75680(12) 0.0411(5) Uani 1 1 d . . . . .
N7 N 0.0651(2) -0.15964(17) 0.10889(10) 0.0235(4) Uani 1 1 d . . . . .
F1 F 0.4235(3) 0.55382(17) 0.71941(14) 0.0718(7) Uani 1 1 d . . . . .
N5 N -0.14473(19) 0.12753(16) 0.61182(9) 0.0210(4) Uani 1 1 d . . . . .
N6 N -0.2720(2) 0.00168(18) 0.58089(10) 0.0248(4) Uani 1 1 d . . . . .
N3 N 0.10074(19) 0.09801(16) 0.62069(9) 0.0198(4) Uani 1 1 d . . . . .
N1 N 0.00822(19) 0.23011(16) 0.53178(9) 0.0201(4) Uani 1 1 d . . . . .
N2 N 0.0385(2) 0.21622(17) 0.42056(10) 0.0239(4) Uani 1 1 d . . . . .
F3 F 0.2910(2) 0.70349(19) 0.71728(14) 0.0679(7) Uani 1 1 d . . . . .
F2 F 0.3660(3) 0.6444(3) 0.81243(13) 0.0882(9) Uani 1 1 d . . . . .
N4 N 0.2204(2) -0.05824(17) 0.59918(10) 0.0223(4) Uani 1 1 d . . . . .
N8 N -0.1394(2) -0.17922(18) 0.08096(11) 0.0262(4) Uani 1 1 d . . . . .
C12 C -0.3317(3) -0.0845(2) 0.54346(14) 0.0318(5) Uani 1 1 d . . . . .
H12A H -0.4161 -0.0530 0.5246 0.048 Uiso 1 1 calc R U . . .
H12B H -0.3509 -0.1460 0.5751 0.048 Uiso 1 1 calc R U . . .
H12C H -0.2682 -0.1122 0.5055 0.048 Uiso 1 1 calc R U . . .
O1 O 0.6467(3) 0.6768(2) 0.76909(16) 0.0651(8) Uani 1 1 d . . . . .
O2 O 0.5685(3) 0.7322(3) 0.65675(13) 0.0670(8) Uani 1 1 d . . . . .
C14 C -0.1369(3) 0.3674(2) 0.67432(14) 0.0319(5) Uani 1 1 d . . . . .
H14 H -0.2204 0.3455 0.6599 0.038 Uiso 1 1 calc R U . . .
C22 C -0.2676(3) -0.1728(2) 0.04706(14) 0.0326(6) Uani 1 1 d . . . . .
H22A H -0.2694 -0.1117 0.0132 0.049 Uiso 1 1 calc R U . . .
H22B H -0.3431 -0.1591 0.0818 0.049 Uiso 1 1 calc R U . . .
H22C H -0.2761 -0.2432 0.0235 0.049 Uiso 1 1 calc R U . . .
C17 C 0.1037(4) 0.4381(2) 0.71445(16) 0.0412(7) Uani 1 1 d . . . . .
H17 H 0.1871 0.4624 0.7273 0.049 Uiso 1 1 calc R U . . .
C13 C -0.0179(2) 0.30018(19) 0.65756(11) 0.0231(5) Uani 1 1 d . . . . .
C3 C 0.0414(3) 0.3279(2) 0.43628(13) 0.0315(5) Uani 1 1 d . . . . .
H3 H 0.0543 0.3871 0.4044 0.038 Uiso 1 1 calc R U . . .
C31 C 0.3204(2) -0.1678(2) 0.15020(12) 0.0248(5) Uani 1 1 d . . . . .
C32 C 0.3285(3) -0.2830(2) 0.16102(15) 0.0340(6) Uani 1 1 d . . . . .
H32 H 0.2620 -0.3249 0.1429 0.041 Uiso 1 1 calc R U . . .
C18 C 0.1023(3) 0.3401(2) 0.67730(13) 0.0302(5) Uani 1 1 d . . . . .
H18 H 0.1859 0.2988 0.6649 0.036 Uiso 1 1 calc R U . . .
C9 C -0.1518(2) 0.04562(19) 0.56531(11) 0.0200(4) Uani 1 1 d . . . . .
C6 C 0.1874(2) 0.0791(2) 0.67384(12) 0.0249(5) Uani 1 1 d . . . . .
H6 H 0.1926 0.1258 0.7126 0.030 Uiso 1 1 calc R U . . .
C4 C 0.0551(3) 0.1762(2) 0.34913(12) 0.0312(5) Uani 1 1 d . . . . .
H4A H 0.0567 0.0947 0.3490 0.047 Uiso 1 1 calc R U . . .
H4B H 0.1404 0.1989 0.3274 0.047 Uiso 1 1 calc R U . . .
H4C H -0.0207 0.2082 0.3232 0.047 Uiso 1 1 calc R U . . .
C1 C 0.0176(2) 0.15566(19) 0.47945(11) 0.0200(4) Uani 1 1 d . . . . .
C21 C -0.1154(3) -0.2491(2) 0.13743(14) 0.0325(6) Uani 1 1 d . . . . .
H21 H -0.1767 -0.2966 0.1595 0.039 Uiso 1 1 calc R U . . .
C10 C -0.2575(3) 0.1315(2) 0.65827(13) 0.0282(5) Uani 1 1 d . . . . .
H10 H -0.2753 0.1802 0.6966 0.034 Uiso 1 1 calc R U . . .
C11 C -0.3371(3) 0.0536(2) 0.63892(14) 0.0312(5) Uani 1 1 d . . . . .
H11 H -0.4216 0.0373 0.6608 0.037 Uiso 1 1 calc R U . . .
C33 C 0.4308(3) -0.3387(3) 0.19751(17) 0.0407(7) Uani 1 1 d . . . . .
H33 H 0.4332 -0.4172 0.2039 0.049 Uiso 1 1 calc R U . . .
C34 C 0.5290(3) -0.2794(3) 0.22447(14) 0.0374(7) Uani 1 1 d . . . . .
H34 H 0.5971 -0.3163 0.2508 0.045 Uiso 1 1 calc R U . . .
C36 C 0.4251(2) -0.1112(2) 0.17528(12) 0.0284(5) Uani 1 1 d . . . . .
H36 H 0.4273 -0.0335 0.1667 0.034 Uiso 1 1 calc R U . . .
C2 C 0.0223(3) 0.3364(2) 0.50550(13) 0.0279(5) Uani 1 1 d . . . . .
H2 H 0.0191 0.4031 0.5316 0.033 Uiso 1 1 calc R U . . .
C7 C 0.2629(3) -0.0173(2) 0.66048(12) 0.0267(5) Uani 1 1 d . . . . .
H7 H 0.3318 -0.0509 0.6876 0.032 Uiso 1 1 calc R U . . .
C15 C -0.1366(3) 0.4659(2) 0.71174(16) 0.0414(7) Uani 1 1 d . . . . .
H15 H -0.2193 0.5094 0.7228 0.050 Uiso 1 1 calc R U . . .
C19 C -0.0294(2) -0.1223(2) 0.06427(11) 0.0216(4) Uani 1 1 d . . . . .
B1 B -0.0146(3) 0.1927(2) 0.60888(12) 0.0198(5) Uani 1 1 d . . . . .
C37 C 0.4005(3) 0.6557(3) 0.74555(17) 0.0434(7) Uani 1 1 d . . . . .
C16 C -0.0168(4) 0.5001(2) 0.73262(16) 0.0441(7) Uani 1 1 d . . . . .
H16 H -0.0169 0.5659 0.7593 0.053 Uiso 1 1 calc R U . . .
C8 C 0.2815(3) -0.1621(2) 0.56764(14) 0.0303(5) Uani 1 1 d . . . . .
H8A H 0.2218 -0.2219 0.5778 0.045 Uiso 1 1 calc R U . . .
H8B H 0.3696 -0.1821 0.5866 0.045 Uiso 1 1 calc R U . . .
H8C H 0.2939 -0.1519 0.5174 0.045 Uiso 1 1 calc R U . . .
C20 C 0.0118(3) -0.2362(2) 0.15471(13) 0.0307(5) Uani 1 1 d . . . . .
H20 H 0.0567 -0.2729 0.1916 0.037 Uiso 1 1 calc R U . . .
C5 C 0.1185(2) 0.01201(19) 0.57545(11) 0.0198(4) Uani 1 1 d . . . . .
C35 C 0.5266(3) -0.1675(3) 0.21270(14) 0.0348(6) Uani 1 1 d . . . . .
H35 H 0.5949 -0.1269 0.2302 0.042 Uiso 1 1 calc R U . . .
B2 B 0.2055(3) -0.1071(2) 0.10416(13) 0.0231(5) Uani 1 1 d . . . . .
N9 N 0.25617(19) -0.11529(17) 0.02577(10) 0.0221(4) Uani 1 1 d . . . . .
C24 C 0.3786(2) -0.1626(2) -0.00355(13) 0.0283(5) Uani 1 1 d . . . . .
H24 H 0.4507 -0.1983 0.0206 0.034 Uiso 1 1 calc R U . . .
N10 N 0.2516(2) -0.09315(19) -0.08507(10) 0.0261(4) Uani 1 1 d . . . . .
C23 C 0.1775(2) -0.0722(2) -0.02440(11) 0.0218(4) Uani 1 1 d . . . . .
C26 C 0.2119(3) -0.0639(3) -0.15503(12) 0.0327(6) Uani 1 1 d . . . . .
H26A H 0.1786 -0.1289 -0.1763 0.049 Uiso 1 1 calc R U . . .
H26B H 0.2905 -0.0406 -0.1829 0.049 Uiso 1 1 calc R U . . .
H26C H 0.1401 -0.0027 -0.1526 0.049 Uiso 1 1 calc R U . . .
C25 C 0.3765(3) -0.1486(2) -0.07266(13) 0.0315(5) Uani 1 1 d . . . . .
H25 H 0.4466 -0.1720 -0.1063 0.038 Uiso 1 1 calc R U . . .
N11 N 0.1654(2) 0.01916(18) 0.11737(10) 0.0240(4) Uani 1 1 d . . . . .
N12 N 0.0612(2) 0.18110(18) 0.09857(11) 0.0284(4) Uani 1 1 d . . . . .
C27 C 0.0791(2) 0.0749(2) 0.07459(11) 0.0223(4) Uani 1 1 d . . . . .
C28 C 0.1983(3) 0.0901(2) 0.16851(14) 0.0325(6) Uani 1 1 d . . . . .
H28 H 0.2552 0.0708 0.2052 0.039 Uiso 1 1 calc R U . . .
C30 C -0.0221(3) 0.2752(2) 0.07107(15) 0.0362(6) Uani 1 1 d . . . . .
H30A H -0.0591 0.2531 0.0280 0.054 Uiso 1 1 calc R U . . .
H30B H 0.0335 0.3377 0.0618 0.054 Uiso 1 1 calc R U . . .
H30C H -0.0966 0.2977 0.1050 0.054 Uiso 1 1 calc R U . . .
C29 C 0.1349(3) 0.1913(3) 0.15671(15) 0.0385(6) Uani 1 1 d . . . . .
H29 H 0.1397 0.2569 0.1829 0.046 Uiso 1 1 calc R U . . .
Cl3 Cl 0.2004(4) 0.47646(18) -0.05125(14) 0.0832(8) Uani 0.5 1 d D . P B 1
Cl4 Cl 0.3768(9) 0.4399(9) 0.0569(5) 0.264(5) Uiso 0.5 1 d D . P B 1
C45 C 0.2149(13) 0.5172(12) 0.0352(5) 0.110(4) Uiso 0.5 1 d D . P B 1
H45A H 0.1380 0.4947 0.0657 0.132 Uiso 0.5 1 calc R U P B 1
H45B H 0.2196 0.5987 0.0386 0.132 Uiso 0.5 1 calc R U P B 1
Cl6 Cl 0.2844(11) 0.4840(8) -0.0618(4) 0.125(3) Uiso 0.25 1 d D . P C 2
Cl5 Cl 0.3211(9) 0.4313(7) 0.0794(4) 0.100 Uiso 0.25 1 d D U P C 2
C46 C 0.349(3) 0.5218(17) 0.0112(7) 0.100 Uiso 0.25 1 d D U P C 2
H46A H 0.3077 0.5971 0.0242 0.120 Uiso 0.25 1 calc R U P C 2
H46B H 0.4473 0.5264 0.0025 0.120 Uiso 0.25 1 calc R U P C 2
Cl7 Cl 0.2785(3) 0.4424(3) 0.09154(16) 0.0371(7) Uiso 0.25 1 d D . P D 3
Cl8 Cl 0.3897(14) 0.4656(12) -0.0438(5) 0.189(5) Uiso 0.25 1 d D . P D 3
C47 C 0.266(2) 0.5229(16) 0.0155(7) 0.086(7) Uiso 0.25 1 d D . P D 3
H47A H 0.1750 0.5205 -0.0025 0.104 Uiso 0.25 1 calc R U P D 3
H47B H 0.2807 0.6015 0.0248 0.104 Uiso 0.25 1 calc R U P D 3

loop_
_atom_site_aniso_label
_atom_site_aniso_U_11
_atom_site_aniso_U_22
_atom_site_aniso_U_33
_atom_site_aniso_U_23
_atom_site_aniso_U_13
_atom_site_aniso_U_12
Co1 0.0159(2) 0.0219(2) 0.01289(19) 0.00066(15) -0.00103(15) 0.00026(15)
Co2 0.0166(2) 0.0266(2) 0.0135(2) -0.00002(15) -0.00210(15) 0.00213(16)
S1 0.0252(3) 0.0333(3) 0.0343(3) -0.0051(3) -0.0027(2) 0.0027(2)
Cl1 0.0787(8) 0.1023(10) 0.0959(10) -0.0104(8) 0.0139(7) 0.0014(7)
C38 0.029(6) 0.065(8) 0.107(13) 0.003(8) -0.021(7) -0.008(5)
Cl2 0.0444(13) 0.0422(15) 0.121(2) -0.0231(14) 0.0213(14) -0.0086(11)
Cl20 0.117(5) 0.091(4) 0.318(10) -0.040(5) 0.094(5) -0.026(3)
C41 0.089(13) 0.098(13) 0.14(2) -0.092(14) 0.018(11) -0.010(10)
O3 0.0341(11) 0.0298(10) 0.0584(13) -0.0038(9) -0.0028(9) 0.0043(8)
N7 0.0210(10) 0.0323(10) 0.0165(9) 0.0029(7) -0.0021(7) 0.0017(8)
F1 0.0835(16) 0.0320(10) 0.1042(19) -0.0033(11) -0.0316(14) -0.0107(10)
N5 0.0190(9) 0.0272(10) 0.0160(8) 0.0001(7) 0.0011(7) 0.0002(7)
N6 0.0195(9) 0.0311(10) 0.0236(10) -0.0013(8) 0.0023(7) -0.0033(8)
N3 0.0198(9) 0.0240(9) 0.0157(8) 0.0002(7) -0.0029(7) -0.0003(7)
N1 0.0203(9) 0.0217(9) 0.0178(9) 0.0021(7) -0.0007(7) 0.0003(7)
N2 0.0269(10) 0.0266(10) 0.0176(9) 0.0034(7) 0.0002(7) -0.0009(8)
F3 0.0376(11) 0.0582(13) 0.111(2) 0.0179(12) -0.0227(11) -0.0100(9)
F2 0.110(2) 0.097(2) 0.0595(15) 0.0242(14) 0.0169(14) -0.0405(17)
N4 0.0199(9) 0.0270(10) 0.0195(9) -0.0001(7) -0.0048(7) 0.0038(8)
N8 0.0201(10) 0.0340(11) 0.0244(10) 0.0039(8) -0.0025(8) -0.0018(8)
C12 0.0225(12) 0.0379(14) 0.0362(14) -0.0040(11) -0.0021(10) -0.0089(10)
O1 0.0526(15) 0.0491(14) 0.095(2) -0.0207(14) -0.0432(15) 0.0198(12)
O2 0.0745(18) 0.089(2) 0.0388(13) -0.0089(13) 0.0151(12) -0.0261(16)
C14 0.0323(14) 0.0289(12) 0.0324(13) 0.0016(10) 0.0059(10) 0.0025(10)
C22 0.0202(12) 0.0434(15) 0.0348(14) 0.0054(11) -0.0049(10) -0.0048(11)
C17 0.0575(19) 0.0280(13) 0.0406(16) -0.0019(11) -0.0137(14) -0.0099(13)
C13 0.0283(12) 0.0234(11) 0.0169(10) 0.0004(8) 0.0009(9) -0.0003(9)
C3 0.0424(15) 0.0265(12) 0.0252(12) 0.0075(9) 0.0003(10) -0.0030(11)
C31 0.0199(11) 0.0368(13) 0.0167(10) 0.0011(9) -0.0016(8) 0.0039(9)
C32 0.0258(13) 0.0378(14) 0.0380(14) 0.0004(11) -0.0076(11) 0.0027(11)
C18 0.0336(14) 0.0272(12) 0.0301(13) 0.0001(10) -0.0040(10) -0.0034(10)
C9 0.0184(10) 0.0251(11) 0.0165(10) 0.0013(8) -0.0018(8) -0.0003(8)
C6 0.0265(12) 0.0298(12) 0.0190(10) -0.0006(9) -0.0075(9) -0.0012(9)
C4 0.0383(14) 0.0390(14) 0.0157(11) 0.0045(9) 0.0013(10) -0.0032(11)
C1 0.0173(10) 0.0266(11) 0.0154(10) 0.0021(8) -0.0008(8) 0.0012(8)
C21 0.0286(13) 0.0403(14) 0.0284(13) 0.0101(11) -0.0008(10) -0.0033(11)
C10 0.0245(12) 0.0359(13) 0.0231(11) -0.0034(10) 0.0075(9) -0.0023(10)
C11 0.0224(12) 0.0407(14) 0.0294(13) -0.0033(10) 0.0092(10) -0.0035(10)
C33 0.0289(14) 0.0413(16) 0.0495(17) 0.0118(13) -0.0009(12) 0.0075(12)
C34 0.0206(12) 0.0588(18) 0.0301(13) 0.0136(12) -0.0025(10) 0.0123(12)
C36 0.0204(11) 0.0406(14) 0.0238(11) 0.0010(10) -0.0013(9) 0.0001(10)
C2 0.0348(13) 0.0226(11) 0.0256(12) 0.0039(9) -0.0005(10) -0.0014(10)
C7 0.0269(12) 0.0320(12) 0.0218(11) -0.0002(9) -0.0093(9) 0.0001(10)
C15 0.0511(18) 0.0282(13) 0.0407(16) 0.0007(11) 0.0152(13) 0.0074(12)
C19 0.0180(10) 0.0285(11) 0.0177(10) -0.0015(8) -0.0014(8) 0.0025(9)
B1 0.0205(12) 0.0235(12) 0.0152(11) 0.0004(9) -0.0015(9) -0.0004(9)
C37 0.0488(18) 0.0331(15) 0.0496(18) 0.0096(13) -0.0101(14) -0.0075(13)
C16 0.075(2) 0.0230(13) 0.0337(14) -0.0053(10) 0.0028(14) -0.0032(13)
C8 0.0280(13) 0.0322(13) 0.0294(12) -0.0042(10) -0.0074(10) 0.0101(10)
C20 0.0280(13) 0.0391(14) 0.0244(12) 0.0093(10) -0.0020(10) 0.0004(11)
C5 0.0187(10) 0.0235(10) 0.0168(10) 0.0005(8) -0.0011(8) -0.0004(8)
C35 0.0184(12) 0.0603(18) 0.0259(12) 0.0017(12) -0.0051(9) -0.0014(12)
B2 0.0197(12) 0.0326(14) 0.0163(11) -0.0012(10) -0.0027(9) 0.0029(10)
N9 0.0174(9) 0.0302(10) 0.0180(9) -0.0008(7) -0.0019(7) 0.0026(8)
C24 0.0185(11) 0.0405(14) 0.0246(12) -0.0029(10) -0.0010(9) 0.0056(10)
N10 0.0223(10) 0.0383(11) 0.0165(9) -0.0014(8) -0.0005(7) 0.0044(8)
C23 0.0203(11) 0.0292(11) 0.0153(10) -0.0010(8) -0.0013(8) 0.0008(9)
C26 0.0305(13) 0.0498(16) 0.0160(11) 0.0000(10) 0.0006(9) 0.0054(12)
C25 0.0214(12) 0.0463(15) 0.0245(12) -0.0020(10) 0.0021(9) 0.0080(11)
N11 0.0203(9) 0.0331(11) 0.0183(9) -0.0034(8) -0.0040(7) 0.0019(8)
N12 0.0293(11) 0.0305(11) 0.0250(10) -0.0054(8) -0.0061(8) 0.0038(9)
C27 0.0195(11) 0.0288(11) 0.0178(10) -0.0004(8) -0.0009(8) 0.0013(9)
C28 0.0304(13) 0.0415(15) 0.0254(12) -0.0103(11) -0.0104(10) 0.0055(11)
C30 0.0398(15) 0.0286(13) 0.0395(15) -0.0053(11) -0.0093(12) 0.0075(11)
C29 0.0400(16) 0.0424(15) 0.0335(14) -0.0146(12) -0.0119(12) 0.0024(12)
Cl3 0.120(2) 0.0423(10) 0.0859(16) 0.0080(10) -0.0326(16) 0.0174(12)

loop_
_atom_type_symbol
_atom_type_description
_atom_type_scat_dispersion_real
_atom_type_scat_dispersion_imag
_atom_type_scat_source
C C 0.0033 0.0016 'International Tables Vol C Tables 4.2.6.8 and 6.1.1.4'
H H 0.0000 0.0000 'International Tables Vol C Tables 4.2.6.8 and 6.1.1.4'
N N 0.0061 0.0033 'International Tables Vol C Tables 4.2.6.8 and 6.1.1.4'
O O 0.0106 0.0060 'International Tables Vol C Tables 4.2.6.8 and 6.1.1.4'
F F 0.0171 0.0103 'International Tables Vol C Tables 4.2.6.8 and 6.1.1.4'
Cl Cl 0.1484 0.1585 'International Tables Vol C Tables 4.2.6.8 and 6.1.1.4'
Co Co 0.3494 0.9721 'International Tables Vol C Tables 4.2.6.8 and 6.1.1.4'
S S 0.1246 0.1234 'International Tables Vol C Tables 4.2.6.8 and 6.1.1.4'
B B 0.0013 0.0007 'International Tables Vol C Tables 4.2.6.8 and 6.1.1.4'

loop_
_geom_angle_atom_site_label_1
_geom_angle_atom_site_label_2
_geom_angle_atom_site_label_3
_geom_angle
_geom_angle_site_symmetry_1
_geom_angle_site_symmetry_3
C1 Co1 C1 180.0 2_556 .
C1 Co1 C5 91.52(9) 2_556 .
C1 Co1 C5 88.48(9) . .
C1 Co1 C5 88.48(9) 2_556 2_556
C1 Co1 C5 91.52(9) . 2_556
C5 Co1 C5 180.00(13) . 2_556
C1 Co1 C9 91.64(9) 2_556 .
C1 Co1 C9 88.36(9) . .
C5 Co1 C9 87.62(9) . .
C5 Co1 C9 92.38(9) 2_556 .
C1 Co1 C9 88.36(9) 2_556 2_556
C1 Co1 C9 91.64(9) . 2_556
C5 Co1 C9 92.38(9) . 2_556
C5 Co1 C9 87.62(9) 2_556 2_556
C9 Co1 C9 180.0 . 2_556
C23 Co2 C23 180.0 2 .
C23 Co2 C19 88.16(10) 2 2
C23 Co2 C19 91.84(10) . 2
C23 Co2 C19 91.84(10) 2 .
C23 Co2 C19 88.16(10) . .
C19 Co2 C19 180.0 2 .
C23 Co2 C27 91.68(10) 2 .
C23 Co2 C27 88.32(10) . .
C19 Co2 C27 92.18(10) 2 .
C19 Co2 C27 87.82(10) . .
C23 Co2 C27 88.32(10) 2 2
C23 Co2 C27 91.68(10) . 2
C19 Co2 C27 87.82(10) 2 2
C19 Co2 C27 92.18(10) . 2
C27 Co2 C27 180.00(8) . 2
O1 S1 O2 116.16(19) . .
O1 S1 O3 115.24(14) . .
O2 S1 O3 114.08(17) . .
O1 S1 C37 103.06(16) . .
O2 S1 C37 102.14(16) . .
O3 S1 C37 103.52(14) . .
Cl2 C38 Cl1 115.0(11) . .
Cl2 C38 H38A 108.5 . .
Cl1 C38 H38A 108.5 . .
Cl2 C38 H38B 108.5 . .
Cl1 C38 H38B 108.5 . .
H38A C38 H38B 107.5 . .
Cl1 C41 Cl20 114.5(12) . .
Cl1 C41 H41A 108.6 . .
Cl20 C41 H41A 108.6 . .
Cl1 C41 H41B 108.6 . .
Cl20 C41 H41B 108.6 . .
H41A C41 H41B 107.6 . .
C19 N7 C20 109.9(2) . .
C19 N7 B2 118.34(19) . .
C20 N7 B2 131.6(2) . .
C9 N5 C10 109.8(2) . .
C9 N5 B1 118.38(18) . .
C10 N5 B1 131.6(2) . .
C9 N6 C11 109.9(2) . .
C9 N6 C12 127.7(2) . .
C11 N6 C12 122.4(2) . .
C5 N3 C6 109.86(19) . .
C5 N3 B1 118.34(18) . .
C6 N3 B1 131.62(19) . .
C1 N1 C2 109.94(19) . .
C1 N1 B1 121.40(19) . .
C2 N1 B1 128.7(2) . .
C1 N2 C3 110.2(2) . .
C1 N2 C4 128.0(2) . .
C3 N2 C4 121.8(2) . .
C5 N4 C7 109.9(2) . .
C5 N4 C8 127.60(19) . .
C7 N4 C8 122.51(19) . .
C19 N8 C21 110.2(2) . .
C19 N8 C22 127.7(2) . .
C21 N8 C22 122.1(2) . .
N6 C12 H12A 109.5 . .
N6 C12 H12B 109.5 . .
H12A C12 H12B 109.5 . .
N6 C12 H12C 109.5 . .
H12A C12 H12C 109.5 . .
H12B C12 H12C 109.5 . .
C15 C14 C13 121.8(3) . .
C15 C14 H14 119.1 . .
C13 C14 H14 119.1 . .
N8 C22 H22A 109.5 . .
N8 C22 H22B 109.5 . .
H22A C22 H22B 109.5 . .
N8 C22 H22C 109.5 . .
H22A C22 H22C 109.5 . .
H22B C22 H22C 109.5 . .
C16 C17 C18 119.8(3) . .
C16 C17 H17 120.1 . .
C18 C17 H17 120.1 . .
C14 C13 C18 116.1(2) . .
C14 C13 B1 122.4(2) . .
C18 C13 B1 120.9(2) . .
C2 C3 N2 106.8(2) . .
C2 C3 H3 126.6 . .
N2 C3 H3 126.6 . .
C32 C31 C36 116.3(2) . .
C32 C31 B2 120.9(2) . .
C36 C31 B2 122.5(2) . .
C33 C32 C31 122.3(3) . .
C33 C32 H32 118.9 . .
C31 C32 H32 118.9 . .
C17 C18 C13 122.4(3) . .
C17 C18 H18 118.8 . .
C13 C18 H18 118.8 . .
N5 C9 N6 105.93(19) . .
N5 C9 Co1 121.83(16) . .
N6 C9 Co1 131.84(17) . .
C7 C6 N3 107.6(2) . .
C7 C6 H6 126.2 . .
N3 C6 H6 126.2 . .
N2 C4 H4A 109.5 . .
N2 C4 H4B 109.5 . .
H4A C4 H4B 109.5 . .
N2 C4 H4C 109.5 . .
H4A C4 H4C 109.5 . .
H4B C4 H4C 109.5 . .
N1 C1 N2 105.57(19) . .
N1 C1 Co1 119.55(15) . .
N2 C1 Co1 134.89(17) . .
C20 C21 N8 106.7(2) . .
C20 C21 H21 126.6 . .
N8 C21 H21 126.6 . .
C11 C10 N5 107.4(2) . .
C11 C10 H10 126.3 . .
N5 C10 H10 126.3 . .
C10 C11 N6 106.9(2) . .
C10 C11 H11 126.6 . .
N6 C11 H11 126.6 . .
C34 C33 C32 119.9(3) . .
C34 C33 H33 120.1 . .
C32 C33 H33 120.1 . .
C35 C34 C33 119.2(2) . .
C35 C34 H34 120.4 . .
C33 C34 H34 120.4 . .
C35 C36 C31 121.0(3) . .
C35 C36 H36 119.5 . .
C31 C36 H36 119.5 . .
C3 C2 N1 107.5(2) . .
C3 C2 H2 126.3 . .
N1 C2 H2 126.3 . .
C6 C7 N4 106.8(2) . .
C6 C7 H7 126.6 . .
N4 C7 H7 126.6 . .
C16 C15 C14 120.2(3) . .
C16 C15 H15 119.9 . .
C14 C15 H15 119.9 . .
N8 C19 N7 105.63(19) . .
N8 C19 Co2 132.28(17) . .
N7 C19 Co2 121.77(17) . .
N1 B1 N5 105.66(17) . .
N1 B1 N3 105.55(18) . .
N5 B1 N3 102.71(17) . .
N1 B1 C13 108.77(18) . .
N5 B1 C13 117.03(19) . .
N3 B1 C13 116.07(18) . .
F2 C37 F1 107.2(3) . .
F2 C37 F3 106.0(3) . .
F1 C37 F3 107.2(3) . .
F2 C37 S1 112.2(2) . .
F1 C37 S1 111.8(2) . .
F3 C37 S1 112.2(2) . .
C15 C16 C17 119.5(3) . .
C15 C16 H16 120.2 . .
C17 C16 H16 120.2 . .
N4 C8 H8A 109.5 . .
N4 C8 H8B 109.5 . .
H8A C8 H8B 109.5 . .
N4 C8 H8C 109.5 . .
H8A C8 H8C 109.5 . .
H8B C8 H8C 109.5 . .
C21 C20 N7 107.5(2) . .
C21 C20 H20 126.3 . .
N7 C20 H20 126.3 . .
N3 C5 N4 105.77(18) . .
N3 C5 Co1 121.78(16) . .
N4 C5 Co1 132.21(17) . .
C34 C35 C36 121.2(3) . .
C34 C35 H35 119.4 . .
C36 C35 H35 119.4 . .
N11 B2 N9 105.43(19) . .
N11 B2 N7 103.37(18) . .
N9 B2 N7 105.13(18) . .
N11 B2 C31 117.4(2) . .
N9 B2 C31 108.82(19) . .
N7 B2 C31 115.6(2) . .
C23 N9 C24 110.03(19) . .
C23 N9 B2 120.98(19) . .
C24 N9 B2 129.00(19) . .
C25 C24 N9 107.5(2) . .
C25 C24 H24 126.2 . .
N9 C24 H24 126.2 . .
C23 N10 C25 110.32(19) . .
C23 N10 C26 127.3(2) . .
C25 N10 C26 122.3(2) . .
N9 C23 N10 105.56(19) . .
N9 C23 Co2 120.02(16) . .
N10 C23 Co2 134.42(17) . .
N10 C26 H26A 109.5 . .
N10 C26 H26B 109.5 . .
H26A C26 H26B 109.5 . .
N10 C26 H26C 109.5 . .
H26A C26 H26C 109.5 . .
H26B C26 H26C 109.5 . .
C24 C25 N10 106.6(2) . .
C24 C25 H25 126.7 . .
N10 C25 H25 126.7 . .
C27 N11 C28 109.9(2) . .
C27 N11 B2 118.48(19) . .
C28 N11 B2 131.6(2) . .
C27 N12 C29 110.2(2) . .
C27 N12 C30 128.0(2) . .
C29 N12 C30 121.8(2) . .
N12 C27 N11 105.64(19) . .
N12 C27 Co2 132.40(17) . .
N11 C27 Co2 121.87(17) . .
C29 C28 N11 107.6(2) . .
C29 C28 H28 126.2 . .
N11 C28 H28 126.2 . .
N12 C30 H30A 109.5 . .
N12 C30 H30B 109.5 . .
H30A C30 H30B 109.5 . .
N12 C30 H30C 109.5 . .
H30A C30 H30C 109.5 . .
H30B C30 H30C 109.5 . .
C28 C29 N12 106.7(2) . .
C28 C29 H29 126.7 . .
N12 C29 H29 126.7 . .
Cl3 C45 Cl4 102.1(6) . .
Cl3 C45 H45A 111.3 . .
Cl4 C45 H45A 111.3 . .
Cl3 C45 H45B 111.3 . .
Cl4 C45 H45B 111.3 . .
H45A C45 H45B 109.2 . .
Cl6 C46 Cl5 113.5(8) . .
Cl6 C46 H46A 108.9 . .
Cl5 C46 H46A 108.9 . .
Cl6 C46 H46B 108.9 . .
Cl5 C46 H46B 108.9 . .
H46A C46 H46B 107.7 . .
Cl8 C47 Cl7 106.6(7) . .
Cl8 C47 H47A 110.4 . .
Cl7 C47 H47A 110.4 . .
Cl8 C47 H47B 110.4 . .
Cl7 C47 H47B 110.4 . .
H47A C47 H47B 108.6 . .

loop_
_geom_bond_atom_site_label_1
_geom_bond_atom_site_label_2
_geom_bond_distance
_geom_bond_site_symmetry_2
Co1 C1 1.932(2) 2_556
Co1 C1 1.932(2) .
Co1 C5 1.946(2) .
Co1 C5 1.946(2) 2_556
Co1 C9 1.952(2) .
Co1 C9 1.952(2) 2_556
Co2 C23 1.931(2) 2
Co2 C23 1.931(2) .
Co2 C19 1.946(2) 2
Co2 C19 1.946(2) .
Co2 C27 1.951(2) .
Co2 C27 1.951(2) 2
S1 O1 1.422(2) .
S1 O2 1.433(3) .
S1 O3 1.438(2) .
S1 C37 1.817(3) .
Cl1 C41 1.66(3) .
Cl1 C38 1.769(17) .
C38 Cl2 1.706(19) .
C38 H38A 0.9900 .
C38 H38B 0.9900 .
Cl20 C41 1.81(2) .
C41 H41A 0.9900 .
C41 H41B 0.9900 .
N7 C19 1.361(3) .
N7 C20 1.386(3) .
N7 B2 1.576(3) .
F1 C37 1.329(4) .
N5 C9 1.352(3) .
N5 C10 1.390(3) .
N5 B1 1.565(3) .
N6 C9 1.361(3) .
N6 C11 1.388(3) .
N6 C12 1.459(3) .
N3 C5 1.357(3) .
N3 C6 1.387(3) .
N3 B1 1.571(3) .
N1 C1 1.354(3) .
N1 C2 1.387(3) .
N1 B1 1.563(3) .
N2 C1 1.361(3) .
N2 C3 1.385(3) .
N2 C4 1.465(3) .
F3 C37 1.331(4) .
F2 C37 1.327(4) .
N4 C5 1.362(3) .
N4 C7 1.393(3) .
N4 C8 1.466(3) .
N8 C19 1.358(3) .
N8 C21 1.392(3) .
N8 C22 1.464(3) .
C12 H12A 0.9800 .
C12 H12B 0.9800 .
C12 H12C 0.9800 .
C14 C15 1.397(4) .
C14 C13 1.398(4) .
C14 H14 0.9500 .
C22 H22A 0.9800 .
C22 H22B 0.9800 .
C22 H22C 0.9800 .
C17 C16 1.384(5) .
C17 C18 1.390(4) .
C17 H17 0.9500 .
C13 C18 1.400(3) .
C13 B1 1.607(3) .
C3 C2 1.346(4) .
C3 H3 0.9500 .
C31 C32 1.397(4) .
C31 C36 1.404(3) .
C31 B2 1.614(3) .
C32 C33 1.394(4) .
C32 H32 0.9500 .
C18 H18 0.9500 .
C6 C7 1.345(4) .
C6 H6 0.9500 .
C4 H4A 0.9800 .
C4 H4B 0.9800 .
C4 H4C 0.9800 .
C21 C20 1.348(4) .
C21 H21 0.9500 .
C10 C11 1.347(4) .
C10 H10 0.9500 .
C11 H11 0.9500 .
C33 C34 1.387(5) .
C33 H33 0.9500 .
C34 C35 1.362(4) .
C34 H34 0.9500 .
C36 C35 1.401(4) .
C36 H36 0.9500 .
C2 H2 0.9500 .
C7 H7 0.9500 .
C15 C16 1.376(5) .
C15 H15 0.9500 .
C16 H16 0.9500 .
C8 H8A 0.9800 .
C8 H8B 0.9800 .
C8 H8C 0.9800 .
C20 H20 0.9500 .
C35 H35 0.9500 .
B2 N11 1.558(3) .
B2 N9 1.571(3) .
N9 C23 1.356(3) .
N9 C24 1.388(3) .
C24 C25 1.348(3) .
C24 H24 0.9500 .
N10 C23 1.361(3) .
N10 C25 1.391(3) .
N10 C26 1.466(3) .
C26 H26A 0.9800 .
C26 H26B 0.9800 .
C26 H26C 0.9800 .
C25 H25 0.9500 .
N11 C27 1.361(3) .
N11 C28 1.387(3) .
N12 C27 1.359(3) .
N12 C29 1.393(3) .
N12 C30 1.460(3) .
C28 C29 1.347(4) .
C28 H28 0.9500 .
C30 H30A 0.9800 .
C30 H30B 0.9800 .
C30 H30C 0.9800 .
C29 H29 0.9500 .
Cl3 C45 1.767(9) .
Cl4 C45 1.858(9) .
C45 H45A 0.9900 .
C45 H45B 0.9900 .
Cl6 C46 1.669(10) .
Cl5 C46 1.726(10) .
C46 H46A 0.9900 .
C46 H46B 0.9900 .
Cl7 C47 1.759(9) .
Cl8 C47 1.734(10) .
C47 H47A 0.9900 .
C47 H47B 0.9900 .

loop_
_geom_torsion_atom_site_label_1
_geom_torsion_atom_site_label_2
_geom_torsion_atom_site_label_3
_geom_torsion_atom_site_label_4
_geom_torsion
C15 C14 C13 C18 -3.2(4)
C15 C14 C13 B1 -174.4(2)
C1 N2 C3 C2 0.1(3)
C4 N2 C3 C2 179.5(2)
C36 C31 C32 C33 3.0(4)
B2 C31 C32 C33 176.6(3)
C16 C17 C18 C13 -0.5(4)
C14 C13 C18 C17 3.1(4)
B1 C13 C18 C17 174.5(2)
C10 N5 C9 N6 2.6(3)
B1 N5 C9 N6 178.22(18)
C10 N5 C9 Co1 -171.03(17)
B1 N5 C9 Co1 4.6(3)
C11 N6 C9 N5 -2.3(3)
C12 N6 C9 N5 175.9(2)
C11 N6 C9 Co1 170.38(19)
C12 N6 C9 Co1 -11.4(4)
C5 N3 C6 C7 2.1(3)
B1 N3 C6 C7 176.9(2)
C2 N1 C1 N2 0.4(3)
B1 N1 C1 N2 -179.35(19)
C2 N1 C1 Co1 -179.39(16)
B1 N1 C1 Co1 0.8(3)
C3 N2 C1 N1 -0.3(3)
C4 N2 C1 N1 -179.7(2)
C3 N2 C1 Co1 179.4(2)
C4 N2 C1 Co1 0.0(4)
C19 N8 C21 C20 -1.1(3)
C22 N8 C21 C20 178.8(2)
C9 N5 C10 C11 -1.9(3)
B1 N5 C10 C11 -176.8(2)
N5 C10 C11 N6 0.4(3)
C9 N6 C11 C10 1.2(3)
C12 N6 C11 C10 -177.1(2)
C31 C32 C33 C34 0.0(5)
C32 C33 C34 C35 -2.3(4)
C32 C31 C36 C35 -3.8(4)
B2 C31 C36 C35 -177.3(2)
N2 C3 C2 N1 0.2(3)
C1 N1 C2 C3 -0.4(3)
B1 N1 C2 C3 179.4(2)
N3 C6 C7 N4 -0.8(3)
C5 N4 C7 C6 -0.7(3)
C8 N4 C7 C6 179.1(2)
C13 C14 C15 C16 0.7(4)
C21 N8 C19 N7 2.1(3)
C22 N8 C19 N7 -177.8(2)
C21 N8 C19 Co2 -171.4(2)
C22 N8 C19 Co2 8.7(4)
C20 N7 C19 N8 -2.3(3)
B2 N7 C19 N8 -178.6(2)
C20 N7 C19 Co2 172.01(18)
B2 N7 C19 Co2 -4.2(3)
C1 N1 B1 N5 -54.7(3)
C2 N1 B1 N5 125.6(2)
C1 N1 B1 N3 53.7(3)
C2 N1 B1 N3 -126.0(2)
C1 N1 B1 C13 178.9(2)
C2 N1 B1 C13 -0.9(3)
C9 N5 B1 N1 50.5(3)
C10 N5 B1 N1 -135.0(2)
C9 N5 B1 N3 -59.9(2)
C10 N5 B1 N3 114.6(3)
C9 N5 B1 C13 171.69(19)
C10 N5 B1 C13 -13.8(3)
C5 N3 B1 N1 -51.4(2)
C6 N3 B1 N1 134.1(2)
C5 N3 B1 N5 59.1(2)
C6 N3 B1 N5 -115.4(2)
C5 N3 B1 C13 -171.94(19)
C6 N3 B1 C13 13.6(3)
C14 C13 B1 N1 87.9(3)
C18 C13 B1 N1 -82.9(3)
C14 C13 B1 N5 -31.7(3)
C18 C13 B1 N5 157.5(2)
C14 C13 B1 N3 -153.3(2)
C18 C13 B1 N3 35.9(3)
O1 S1 C37 F2 56.1(3)
O2 S1 C37 F2 177.0(3)
O3 S1 C37 F2 -64.2(3)
O1 S1 C37 F1 -64.3(3)
O2 S1 C37 F1 56.6(3)
O3 S1 C37 F1 175.4(2)
O1 S1 C37 F3 175.4(3)
O2 S1 C37 F3 -63.8(3)
O3 S1 C37 F3 55.0(3)
C14 C15 C16 C17 2.0(4)
C18 C17 C16 C15 -2.1(4)
N8 C21 C20 N7 -0.4(3)
C19 N7 C20 C21 1.7(3)
B2 N7 C20 C21 177.3(2)
C6 N3 C5 N4 -2.4(2)
B1 N3 C5 N4 -178.03(18)
C6 N3 C5 Co1 172.60(16)
B1 N3 C5 Co1 -3.0(3)
C7 N4 C5 N3 1.9(3)
C8 N4 C5 N3 -177.9(2)
C7 N4 C5 Co1 -172.39(18)
C8 N4 C5 Co1 7.8(4)
C33 C34 C35 C36 1.4(4)
C31 C36 C35 C34 1.7(4)
C19 N7 B2 N11 59.3(2)
C20 N7 B2 N11 -115.9(3)
C19 N7 B2 N9 -51.0(3)
C20 N7 B2 N9 133.7(3)
C19 N7 B2 C31 -171.0(2)
C20 N7 B2 C31 13.7(4)
C32 C31 B2 N11 156.4(2)
C36 C31 B2 N11 -30.4(3)
C32 C31 B2 N9 -84.0(3)
C36 C31 B2 N9 89.2(3)
C32 C31 B2 N7 34.0(3)
C36 C31 B2 N7 -152.8(2)
N11 B2 N9 C23 -54.3(3)
N7 B2 N9 C23 54.5(3)
C31 B2 N9 C23 178.9(2)
N11 B2 N9 C24 125.2(2)
N7 B2 N9 C24 -125.9(2)
C31 B2 N9 C24 -1.5(3)
C23 N9 C24 C25 0.2(3)
B2 N9 C24 C25 -179.4(2)
C24 N9 C23 N10 0.1(3)
B2 N9 C23 N10 179.7(2)
C24 N9 C23 Co2 -179.90(17)
B2 N9 C23 Co2 -0.3(3)
C25 N10 C23 N9 -0.3(3)
C26 N10 C23 N9 179.7(2)
C25 N10 C23 Co2 179.6(2)
C26 N10 C23 Co2 -0.4(4)
N9 C24 C25 N10 -0.4(3)
C23 N10 C25 C24 0.5(3)
C26 N10 C25 C24 -179.5(2)
N9 B2 N11 C27 52.1(3)
N7 B2 N11 C27 -58.0(2)
C31 B2 N11 C27 173.4(2)
N9 B2 N11 C28 -130.6(3)
N7 B2 N11 C28 119.3(3)
C31 B2 N11 C28 -9.2(4)
C29 N12 C27 N11 -0.7(3)
C30 N12 C27 N11 179.9(2)
C29 N12 C27 Co2 175.8(2)
C30 N12 C27 Co2 -3.6(4)
C28 N11 C27 N12 1.3(3)
B2 N11 C27 N12 179.2(2)
C28 N11 C27 Co2 -175.65(18)
B2 N11 C27 Co2 2.2(3)
C27 N11 C28 C29 -1.5(3)
B2 N11 C28 C29 -179.0(3)
N11 C28 C29 N12 1.0(3)
C27 N12 C29 C28 -0.2(3)
C30 N12 C29 C28 179.3(3)
